data_1518554
loop_
_publ_author_name
'Mandai, Toshihiko'
'Yoshida, Kazuki'
'Tsuzuki, Seiji'
'Nozawa, Risa'
'Masu, Hyuma'
'Ueno, Kazuhide'
'Dokko, Kaoru'
'Watanabe, Masayoshi'

_publ_section_title
;
 Effect of ionic size on solvate stability of glyme-based solvate ionic
 liquids.
;
_journal_issue 4
_journal_name_full 'The journal of physical chemistry. B'
_journal_page_first 1523
_journal_page_last 1534
_journal_paper_doi 10.1021/jp508100s
_journal_volume 119
_journal_year 2015
_chemical_formula_moiety 'C14 H24 F6 K N O10 S2'
_chemical_formula_sum 'C14 H24 F6 K N O10 S2'
_chemical_formula_weight 583.55
_space_group_IT_number 2
_symmetry_cell_setting triclinic
_symmetry_Int_Tables_number 2
_symmetry_space_group_name_Hall '-P 1'
_symmetry_space_group_name_H-M 'P -1'
_atom_sites_solution_hydrogens geom
_atom_sites_solution_primary direct
_atom_sites_solution_secondary difmap
_cell_angle_alpha 113.587(5)
_cell_angle_beta 95.750(6)
_cell_angle_gamma 106.5676(11)
_cell_formula_units_Z 1
_cell_length_a 8.7544(11)
_cell_length_b 8.9026(13)
_cell_length_c 9.1253(17)
_cell_measurement_reflns_used 1609
_cell_measurement_temperature 173
_cell_measurement_theta_max 27.45
_cell_measurement_theta_min 3.08
_cell_volume 605.85(17)
_computing_cell_refinement CrystalClear
_computing_data_collection 'CrystalClear (Rigaku Inc., 2007)'
_computing_data_reduction CrystalClear
_computing_molecular_graphics 'CrystalStructure 4.0'
_computing_publication_material 'CrystalStructure 4.0 (Rigaku, 2010)'
_computing_structure_refinement 'SHELXL97 (Sheldrick, 2008)'
_computing_structure_solution 'SIR92 (Altomare, et al., 1994)'
_diffrn_ambient_temperature 173
_diffrn_detector_area_resol_mean 7.314
_diffrn_measured_fraction_theta_full 0.966
_diffrn_measured_fraction_theta_max 0.966
_diffrn_measurement_device_type 'Rigaku Mercury70'
_diffrn_measurement_method \w
_diffrn_radiation_type 'Mo K\a'
_diffrn_radiation_wavelength 0.71075
_diffrn_reflns_av_R_equivalents 0.0263
_diffrn_reflns_limit_h_max 11
_diffrn_reflns_limit_h_min -7
_diffrn_reflns_limit_k_max 10
_diffrn_reflns_limit_k_min -11
_diffrn_reflns_limit_l_max 8
_diffrn_reflns_limit_l_min -11
_diffrn_reflns_number 4532
_diffrn_reflns_theta_full 27.45
_diffrn_reflns_theta_max 27.45
_diffrn_standards_number 0
_exptl_absorpt_coefficient_mu 0.486
_exptl_absorpt_correction_T_max 0.916
_exptl_absorpt_correction_T_min 0.791
_exptl_absorpt_correction_type numerical
_exptl_absorpt_process_details 'NUMABS (Rigaku, 1999)'
_exptl_crystal_colour colorless
_exptl_crystal_density_diffrn 1.599
_exptl_crystal_density_method 'not measured'
_exptl_crystal_description prism
_exptl_crystal_F_000 300.00
_exptl_crystal_size_max 0.610
_exptl_crystal_size_mid 0.240
_exptl_crystal_size_min 0.180
_refine_diff_density_max 0.440
_refine_diff_density_min -0.680
_refine_ls_extinction_method none
_refine_ls_goodness_of_fit_ref 0.959
_refine_ls_hydrogen_treatment constr
_refine_ls_number_parameters 206
_refine_ls_number_reflns 2680
_refine_ls_number_restraints 0
_refine_ls_R_factor_gt 0.0613
_refine_ls_shift/su_max 0.001
_refine_ls_structure_factor_coef Fsqd
_refine_ls_weighting_details 'w = 1/[\s^2^(Fo^2^)+(0.2000P)^2^+0.0000P] where P=(Fo^2^+2Fc^2^)/3'
_refine_ls_weighting_scheme calc
_refine_ls_wR_factor_ref 0.2300
_reflns_number_gt 2161
_reflns_number_total 2680
_reflns_threshold_expression F^2^>2.0\s(F^2^)
_cod_data_source_file jp508100s_si_002.cif
_cod_data_source_block watalab_234_130529a
_cod_depositor_comments 'Adding full bibliography for 1518551--1518556.cif.'
_cod_database_code 1518554

loop_
_symmetry_equiv_pos_site_id
_symmetry_equiv_pos_as_xyz
1 +X,+Y,+Z
2 -X,-Y,-Z

loop_
_atom_site_label
_atom_site_type_symbol
_atom_site_fract_x
_atom_site_fract_y
_atom_site_fract_z
_atom_site_U_iso_or_equiv
_atom_site_adp_type
_atom_site_occupancy
_atom_site_symmetry_multiplicity
_atom_site_calc_flag
_atom_site_refinement_flags
K1 K 0.5000 0.5000 1.0000 0.0414(3) Uani 1.0 1 d .
S1 S 0.62739(10) 0.49211(10) 0.59449(9) 0.0515(4) Uani 1.0 2 d .
F1 F 0.8661(8) 0.7701(7) 0.8225(5) 0.0751(15) Uani 0.566(7) 2 d .
F2 F 0.7429(8) 0.8129(7) 0.6356(9) 0.0680(16) Uani 0.566(7) 2 d .
F3 F 0.9280(12) 0.6830(14) 0.6429(13) 0.080(3) Uani 0.566(7) 2 d .
F11 F 0.8001(9) 0.8216(9) 0.8100(7) 0.0732(18) Uani 0.434(7) 2 d .
F12 F 0.9120(15) 0.6901(15) 0.5857(11) 0.064(3) Uani 0.434(7) 2 d .
F13 F 0.7631(11) 0.7760(11) 0.5590(9) 0.069(3) Uani 0.434(7) 2 d .
O1 O 0.5580(3) 0.8619(3) 1.1437(3) 0.0462(5) Uani 1.0 2 d .
O2 O 0.7949(3) 0.7331(3) 1.2307(3) 0.0471(6) Uani 1.0 2 d .
O3 O 0.7673(3) 0.3840(3) 1.0304(3) 0.0452(5) Uani 1.0 2 d .
O4 O 0.5518(10) 0.5126(13) 0.7243(8) 0.116(4) Uani 0.566(7) 2 d .
O5 O 0.3580(9) 0.5338(11) 1.2665(9) 0.070(2) Uani 0.434(7) 2 d .
O11 O 0.6458(7) 0.3789(7) 0.4465(8) 0.059(2) Uani 0.434(7) 2 d .
O12 O 0.7279(10) 0.3723(8) 0.5605(11) 0.130(4) Uani 0.566(7) 2 d .
N1 N 0.4632(6) 0.5455(7) 0.5767(6) 0.1018(14) Uani 1.0 2 d .
C1 C 0.6793(5) 0.9555(4) 1.2935(4) 0.0560(8) Uani 1.0 2 d .
C2 C 0.8306(4) 0.9119(4) 1.2664(4) 0.0527(8) Uani 1.0 2 d .
C3 C 0.9331(4) 0.6812(5) 1.2066(4) 0.0532(8) Uani 1.0 2 d .
C4 C 0.8903(4) 0.4976(5) 1.1819(4) 0.0567(9) Uani 1.0 2 d .
C5 C 0.7118(4) 0.2067(5) 1.0026(5) 0.0570(8) Uani 1.0 2 d .
C6 C 0.5883(5) 0.0978(4) 0.8414(5) 0.0557(8) Uani 1.0 2 d .
C7 C 0.7922(4) 0.7041(4) 0.6601(4) 0.0445(7) Uani 1.0 2 d .
H1A H 0.6385 0.9234 1.3781 0.0672 Uiso 1.0 2 calc R
H1B H 0.7055 1.0832 1.3332 0.0672 Uiso 1.0 2 calc R
H2A H 0.8645 0.9317 1.1734 0.0632 Uiso 1.0 2 calc R
H2B H 0.9217 0.9882 1.3664 0.0632 Uiso 1.0 2 calc R
H3A H 1.0267 0.7598 1.3040 0.0638 Uiso 1.0 2 calc R
H3B H 0.9661 0.6903 1.1090 0.0638 Uiso 1.0 2 calc R
H4A H 0.9893 0.4648 1.1774 0.0680 Uiso 1.0 2 calc R
H4B H 0.8482 0.4861 1.2751 0.0680 Uiso 1.0 2 calc R
H5A H 0.6616 0.1963 1.0922 0.0684 Uiso 1.0 2 calc R
H5B H 0.8056 0.1655 1.0013 0.0684 Uiso 1.0 2 calc R
H6A H 0.6322 0.1230 0.7546 0.0669 Uiso 1.0 2 calc R
H6B H 0.5635 -0.0282 0.8101 0.0669 Uiso 1.0 2 calc R

loop_
_atom_site_aniso_label
_atom_site_aniso_U_11
_atom_site_aniso_U_22
_atom_site_aniso_U_33
_atom_site_aniso_U_12
_atom_site_aniso_U_13
_atom_site_aniso_U_23
K1 0.0335(5) 0.0323(5) 0.0568(6) 0.0126(4) 0.0117(4) 0.0177(4)
S1 0.0495(5) 0.0450(5) 0.0553(5) 0.0055(4) 0.0036(4) 0.0280(4)
F1 0.081(4) 0.060(3) 0.0446(19) 0.010(3) -0.0062(19) 0.0009(17)
F2 0.058(3) 0.036(2) 0.105(5) 0.0166(18) 0.002(3) 0.031(3)
F3 0.040(3) 0.078(4) 0.137(8) 0.025(3) 0.022(5) 0.059(6)
F11 0.079(5) 0.059(4) 0.052(3) 0.028(3) -0.005(3) -0.001(3)
F12 0.049(5) 0.059(5) 0.071(5) 0.017(3) 0.027(4) 0.014(4)
F13 0.059(4) 0.054(5) 0.080(5) -0.008(3) -0.010(4) 0.043(4)
O1 0.0476(12) 0.0374(10) 0.0555(11) 0.0195(9) 0.0189(9) 0.0183(9)
O2 0.0385(11) 0.0449(11) 0.0531(11) 0.0142(9) 0.0148(9) 0.0168(9)
O3 0.0442(11) 0.0488(12) 0.0501(11) 0.0237(10) 0.0146(9) 0.0239(9)
O4 0.083(5) 0.162(8) 0.076(4) -0.022(5) 0.004(4) 0.076(5)
O5 0.047(4) 0.104(6) 0.087(5) 0.017(4) 0.009(3) 0.077(5)
O11 0.046(3) 0.036(3) 0.077(4) 0.018(3) 0.022(3) 0.005(3)
O12 0.109(6) 0.042(3) 0.171(7) 0.018(3) -0.065(5) 0.012(4)
N1 0.086(3) 0.103(4) 0.100(3) 0.027(3) 0.026(3) 0.034(3)
C1 0.071(3) 0.0372(15) 0.0512(15) 0.0201(14) 0.0148(14) 0.0115(12)
C2 0.0470(17) 0.0433(16) 0.0531(15) 0.0040(13) 0.0062(13) 0.0174(12)
C3 0.0332(14) 0.064(2) 0.0485(15) 0.0151(14) 0.0084(11) 0.0142(14)
C4 0.0532(18) 0.078(3) 0.0489(15) 0.0404(17) 0.0128(13) 0.0263(15)
C5 0.0520(18) 0.060(2) 0.082(2) 0.0346(16) 0.0260(16) 0.0418(17)
C6 0.0566(19) 0.0394(15) 0.079(2) 0.0270(14) 0.0297(16) 0.0242(15)
C7 0.0406(15) 0.0409(14) 0.0456(14) 0.0137(12) 0.0048(11) 0.0150(11)

loop_
_atom_type_symbol
_atom_type_description
_atom_type_scat_dispersion_real
_atom_type_scat_dispersion_imag
_atom_type_scat_source
C C 0.0033 0.0016
;
International Tables for Crystallography
(1992, Vol. C, Tables 4.2.6.8 and 6.1.1.4)
;
H H 0.0000 0.0000
;
International Tables for Crystallography
(1992, Vol. C, Table 6.1.1.4)
;
F F 0.0171 0.0103
;
International Tables for Crystallography
(1992, Vol. C, Tables 4.2.6.8 and 6.1.1.4)
;
K K 0.2009 0.2494
;
International Tables for Crystallography
(1992, Vol. C, Tables 4.2.6.8 and 6.1.1.4)
;
N N 0.0061 0.0033
;
International Tables for Crystallography
(1992, Vol. C, Tables 4.2.6.8 and 6.1.1.4)
;
O O 0.0106 0.0060
;
International Tables for Crystallography
(1992, Vol. C, Tables 4.2.6.8 and 6.1.1.4)
;
S S 0.1246 0.1234
;
International Tables for Crystallography
(1992, Vol. C, Tables 4.2.6.8 and 6.1.1.4)
;

loop_
_geom_angle_atom_site_label_1
_geom_angle_atom_site_label_2
_geom_angle_atom_site_label_3
_geom_angle
_geom_angle_publ_flag
_geom_angle_site_symmetry_1
_geom_angle_site_symmetry_3
O1 K1 O1 180.00(10) yes . 2_667
O1 K1 O2 60.70(8) yes . .
O1 K1 O2 119.30(8) yes . 2_667
O1 K1 O3 119.28(6) yes . .
O1 K1 O3 60.72(6) yes . 2_667
O1 K1 O4 89.1(3) yes . .
O1 K1 O4 90.9(3) yes . 2_667
O1 K1 O5 79.92(19) yes . .
O1 K1 O5 100.08(19) yes . 2_667
O1 K1 O2 119.30(8) yes 2_667 .
O1 K1 O2 60.70(8) yes 2_667 2_667
O1 K1 O3 60.72(6) yes 2_667 .
O1 K1 O3 119.28(6) yes 2_667 2_667
O1 K1 O4 90.9(3) yes 2_667 .
O1 K1 O4 89.1(3) yes 2_667 2_667
O1 K1 O5 100.08(19) yes 2_667 .
O1 K1 O5 79.92(19) yes 2_667 2_667
O2 K1 O2 180.00(11) yes . 2_667
O2 K1 O3 60.27(7) yes . .
O2 K1 O3 119.73(7) yes . 2_667
O2 K1 O4 103.31(16) yes . .
O2 K1 O4 76.69(16) yes . 2_667
O2 K1 O5 86.98(13) yes . .
O2 K1 O5 93.02(13) yes . 2_667
O2 K1 O3 119.73(7) yes 2_667 .
O2 K1 O3 60.27(7) yes 2_667 2_667
O2 K1 O4 76.69(16) yes 2_667 .
O2 K1 O4 103.31(16) yes 2_667 2_667
O2 K1 O5 93.02(13) yes 2_667 .
O2 K1 O5 86.98(13) yes 2_667 2_667
O3 K1 O3 180.00(9) yes . 2_667
O3 K1 O4 91.3(3) yes . .
O3 K1 O4 88.7(3) yes . 2_667
O3 K1 O5 109.7(2) yes . .
O3 K1 O5 70.3(2) yes . 2_667
O3 K1 O4 88.7(3) yes 2_667 .
O3 K1 O4 91.3(3) yes 2_667 2_667
O3 K1 O5 70.3(2) yes 2_667 .
O3 K1 O5 109.7(2) yes 2_667 2_667
O4 K1 O4 180.0(5) yes . 2_667
O5 K1 O5 180.0(4) yes . 2_667
O4 S1 O12 117.8(7) yes . .
O4 S1 N1 65.3(5) yes . .
O4 S1 N1 122.4(5) yes . 2_666
O4 S1 C7 105.7(4) yes . .
O5 S1 O11 122.7(5) yes 2_667 .
O5 S1 N1 107.5(4) yes 2_667 .
O5 S1 N1 153.7(4) yes 2_667 2_666
O5 S1 C7 102.8(3) yes 2_667 .
O11 S1 N1 114.0(4) yes . .
O11 S1 N1 55.2(4) yes . 2_666
O11 S1 C7 106.1(3) yes . .
O12 S1 N1 156.9(3) yes . .
O12 S1 N1 105.0(4) yes . 2_666
O12 S1 C7 99.9(3) yes . .
N1 S1 N1 60.7(3) yes . 2_666
N1 S1 C7 101.0(3) yes . .
N1 S1 C7 102.6(3) yes 2_666 .
F3 F1 C7 46.8(5) yes . .
F1 F3 C7 51.3(5) yes . .
F13 F12 C7 50.7(7) yes . .
F12 F13 C7 48.5(6) yes . .
K1 O1 C1 112.4(3) yes . .
K1 O1 C6 113.54(15) yes . 2_667
C1 O1 C6 112.2(3) yes . 2_667
K1 O2 C2 115.07(19) yes . .
K1 O2 C3 115.45(14) yes . .
C2 O2 C3 112.4(3) yes . .
K1 O3 C4 113.2(2) yes . .
K1 O3 C5 111.45(19) yes . .
C4 O3 C5 112.5(3) yes . .
K1 O4 S1 156.1(7) yes . .
K1 O4 N1 138.6(6) yes . .
S1 O4 N1 65.0(5) yes . .
K1 O5 S1 140.4(6) yes . 2_667
S1 O11 N1 68.2(4) yes . 2_666
S1 N1 S1 119.3(4) yes . 2_666
S1 N1 O4 49.7(4) yes . .
S1 N1 O11 165.2(6) yes . 2_666
S1 N1 N1 56.2(3) yes . 2_666
S1 N1 O4 159.8(5) yes 2_666 .
S1 N1 O11 56.6(4) yes 2_666 2_666
S1 N1 N1 63.1(3) yes 2_666 2_666
O4 N1 N1 103.4(6) yes . 2_666
O11 N1 N1 117.7(6) yes 2_666 2_666
O1 C1 C2 109.0(3) yes . .
O2 C2 C1 108.6(3) yes . .
O2 C3 C4 109.4(3) yes . .
O3 C4 C3 108.8(4) yes . .
O3 C5 C6 108.9(4) yes . .
O1 C6 C5 108.7(3) yes 2_667 .
S1 C7 F1 109.3(4) yes . .
S1 C7 F2 113.1(3) yes . .
S1 C7 F3 110.6(6) yes . .
S1 C7 F11 112.7(4) yes . .
S1 C7 F12 112.9(5) yes . .
S1 C7 F13 110.0(4) yes . .
F1 C7 F2 110.3(5) yes . .
F1 C7 F3 81.9(6) yes . .
F2 C7 F3 126.6(8) yes . .
F11 C7 F12 128.3(5) yes . .
F11 C7 F13 105.1(6) yes . .
F12 C7 F13 80.8(8) yes . .
O1 C1 H1A 109.882 no . .
O1 C1 H1B 109.889 no . .
C2 C1 H1A 109.876 no . .
C2 C1 H1B 109.883 no . .
H1A C1 H1B 108.295 no . .
O2 C2 H2A 109.970 no . .
O2 C2 H2B 109.970 no . .
C1 C2 H2A 109.968 no . .
C1 C2 H2B 109.974 no . .
H2A C2 H2B 108.355 no . .
O2 C3 H3A 109.793 no . .
O2 C3 H3B 109.797 no . .
C4 C3 H3A 109.797 no . .
C4 C3 H3B 109.796 no . .
H3A C3 H3B 108.238 no . .
O3 C4 H4A 109.922 no . .
O3 C4 H4B 109.919 no . .
C3 C4 H4A 109.921 no . .
C3 C4 H4B 109.921 no . .
H4A C4 H4B 108.317 no . .
O3 C5 H5A 109.909 no . .
O3 C5 H5B 109.905 no . .
C6 C5 H5A 109.909 no . .
C6 C5 H5B 109.908 no . .
H5A C5 H5B 108.313 no . .
O1 C6 H6A 109.944 no 2_667 .
O1 C6 H6B 109.947 no 2_667 .
C5 C6 H6A 109.942 no . .
C5 C6 H6B 109.942 no . .
H6A C6 H6B 108.332 no . .

loop_
_geom_bond_atom_site_label_1
_geom_bond_atom_site_label_2
_geom_bond_distance
_geom_bond_publ_flag
_geom_bond_site_symmetry_2
K1 O1 2.813(3) yes .
K1 O1 2.813(3) yes 2_667
K1 O2 2.7859(17) yes .
K1 O2 2.7859(17) yes 2_667
K1 O3 2.846(3) yes .
K1 O3 2.846(3) yes 2_667
K1 O4 2.641(9) yes .
K1 O4 2.641(9) yes 2_667
K1 O5 2.789(9) yes .
K1 O5 2.789(9) yes 2_667
S1 O4 1.388(8) yes .
S1 O5 1.378(10) yes 2_667
S1 O11 1.383(6) yes .
S1 O12 1.528(9) yes .
S1 N1 1.650(7) yes .
S1 N1 1.537(6) yes 2_666
S1 C7 1.836(3) yes .
F1 F3 1.726(12) yes .
F1 C7 1.362(5) yes .
F2 C7 1.252(9) yes .
F3 C7 1.271(12) yes .
F11 C7 1.328(6) yes .
F12 F13 1.731(19) yes .
F12 C7 1.314(14) yes .
F13 C7 1.358(12) yes .
O1 C1 1.409(4) yes .
O1 C6 1.429(5) yes 2_667
O2 C2 1.421(5) yes .
O2 C3 1.420(5) yes .
O3 C4 1.434(4) yes .
O3 C5 1.417(5) yes .
O4 N1 1.655(12) yes .
O11 N1 1.359(10) yes 2_666
N1 N1 1.613(8) yes 2_666
C1 C2 1.499(6) yes .
C3 C4 1.484(6) yes .
C5 C6 1.488(5) yes .
C1 H1A 0.990 no .
C1 H1B 0.990 no .
C2 H2A 0.990 no .
C2 H2B 0.990 no .
C3 H3A 0.990 no .
C3 H3B 0.990 no .
C4 H4A 0.990 no .
C4 H4B 0.990 no .
C5 H5A 0.990 no .
C5 H5B 0.990 no .
C6 H6A 0.990 no .
C6 H6B 0.990 no .

loop_
_geom_contact_atom_site_label_1
_geom_contact_atom_site_label_2
_geom_contact_distance
_geom_contact_publ_flag
_geom_contact_site_symmetry_2
K1 C1 3.594(3) no 2_667
S1 F2 3.368(6) no 2_666
S1 F13 3.325(8) no 2_666
F1 O4 2.809(10) no .
F1 O12 3.150(7) no .
F1 N1 3.503(7) no .
F2 O2 3.575(9) no 1_554
F2 O4 3.171(13) no .
F2 O4 3.501(8) no 2_666
F2 N1 2.709(8) no .
F2 N1 2.874(7) no 2_666
F2 C6 3.232(8) no 1_565
F3 O4 3.498(14) no .
F3 O12 2.567(13) no .
F3 N1 3.358(10) no 2_666
F3 C2 3.328(12) no 2_777
F3 C4 3.267(15) no 2_767
F11 O5 2.821(11) no 2_667
F11 N1 3.113(7) no .
F11 C5 3.522(9) no 1_565
F11 C6 3.423(10) no 1_565
F12 O2 3.499(13) no 1_554
F12 O5 3.389(16) no 2_667
F12 O11 2.762(12) no .
F12 N1 3.161(12) no 2_666
F12 C2 3.235(12) no 2_777
F12 C3 3.454(12) no 1_554
F12 C4 3.343(10) no 1_554
F13 O2 2.917(9) no 1_554
F13 O11 3.069(11) no .
F13 O11 3.437(11) no 2_666
F13 N1 2.899(10) no .
F13 N1 2.663(9) no 2_666
F13 C1 3.518(12) no 1_554
F13 C2 3.382(11) no 1_554
F13 C2 3.550(8) no 2_777
F13 C3 3.574(10) no 1_554
O3 C3 3.591(4) no 2_767
O11 C1 3.570(7) no 1_544
O12 C1 3.397(7) no 1_544
O12 C4 3.475(9) no 2_767
F1 H2A 2.9422 no .
F1 H2A 2.9909 no 2_777
F1 H2B 3.5193 no 2_777
F1 H3B 3.0803 no .
F1 H4A 2.7357 no 2_767
F1 H5B 3.4603 no 1_565
F1 H5B 2.9278 no 2_767
F2 H1A 3.0415 no 1_554
F2 H2A 3.3460 no 2_777
F2 H2B 2.9715 no 2_777
F2 H3A 3.5447 no 2_777
F2 H5B 3.3995 no 1_565
F2 H6A 3.0127 no 1_565
F2 H6B 2.6395 no 1_565
F3 H1B 3.2194 no 2_777
F3 H2A 3.0189 no 2_777
F3 H2B 2.8872 no 2_777
F3 H3A 3.5598 no 1_554
F3 H4A 2.6406 no 2_767
F3 H4B 2.9921 no 1_554
F3 H4B 2.9929 no 2_767
F3 H5B 3.3144 no 2_767
F11 H2A 2.9971 no .
F11 H2A 3.0720 no 2_777
F11 H2B 3.4652 no 2_777
F11 H4A 3.5750 no 2_767
F11 H5B 2.8364 no 1_565
F11 H6A 3.5786 no 1_565
F11 H6B 2.7673 no 1_565
F12 H1B 3.2076 no 2_777
F12 H2A 3.0750 no 2_777
F12 H2B 2.6471 no 2_777
F12 H3A 3.0728 no 1_554
F12 H4A 3.1639 no 2_767
F12 H4B 2.5753 no 1_554
F12 H4B 3.3801 no 2_767
F13 H1A 2.7971 no 1_554
F13 H2A 3.4419 no 2_777
F13 H2B 3.1992 no 1_554
F13 H2B 2.7680 no 2_777
F13 H3A 3.4291 no 1_554
F13 H4B 3.1717 no 1_554
F13 H6A 3.4726 no 1_565
F13 H6B 3.2685 no 1_565
O1 H2A 2.5356 no .
O1 H2B 3.2200 no .
O1 H5A 3.0933 no 1_565
O1 H5A 2.5116 no 2_667
O1 H5B 3.2239 no 2_667
O1 H6B 3.5514 no 1_565
O2 H1A 2.5343 no .
O2 H1B 3.2255 no .
O2 H4A 3.2241 no .
O2 H4B 2.5443 no .
O3 H3A 3.2294 no .
O3 H3B 2.5412 no .
O3 H3B 2.8816 no 2_767
O3 H4A 3.3417 no 2_767
O3 H6A 2.5077 no .
O3 H6B 3.2148 no .
O4 H1A 3.4367 no 2_667
O4 H4B 3.5054 no 2_667
O4 H5A 3.5957 no 2_667
O5 H1A 3.3025 no .
O5 H4A 3.0656 no 1_455
O5 H6A 3.1143 no 2_667
O11 H1B 2.6437 no 1_544
O11 H4B 2.6990 no 1_554
O11 H5A 3.0213 no 1_554
O11 H6B 2.9351 no 2_656
O12 H1A 3.4622 no 1_544
O12 H1B 2.5146 no 1_544
O12 H3A 3.0984 no 2_767
O12 H4A 2.8181 no 2_767
O12 H4B 3.3124 no 1_554
O12 H4B 3.5093 no 2_767
O12 H6A 3.3387 no .
O12 H6B 3.5849 no 2_656
N1 H4B 3.1540 no 2_667
N1 H5A 3.4849 no 2_667
N1 H6B 3.3111 no 1_565
C1 H5A 3.3579 no 1_565
C1 H6A 2.5588 no 2_667
C1 H6B 2.5892 no 2_667
C2 H2B 3.4320 no 2_778
C2 H3A 2.5451 no .
C2 H3B 2.6027 no .
C3 H2A 2.5866 no .
C3 H2B 2.5685 no .
C3 H4A 3.4303 no 2_767
C3 H5B 3.4435 no 2_767
C4 H3B 3.1202 no 2_767
C4 H5A 2.5938 no .
C4 H5B 2.5718 no .
C5 H3B 3.1106 no 2_767
C5 H4A 2.6143 no .
C5 H4B 2.5608 no .
C5 H6B 3.4745 no 2_657
C6 H1A 2.5837 no 2_667
C6 H1B 2.5515 no 2_667
C6 H5A 3.2056 no 2_657
C7 H2A 3.3828 no 2_777
C7 H2B 3.2524 no 2_777
C7 H4A 3.3126 no 2_767
C7 H4B 3.4325 no 1_554
C7 H6B 3.4956 no 1_565
H1A H2A 2.8600 no .
H1A H2B 2.4042 no .
H1A H3A 3.4637 no 2_778
H1A H6A 3.1891 no 1_566
H1A H6A 2.3915 no 2_667
H1A H6B 2.9265 no 2_667
H1B H2A 2.4053 no .
H1B H2B 2.3221 no .
H1B H3A 3.3591 no 2_778
H1B H5A 2.7968 no 1_565
H1B H5B 3.5244 no 1_565
H1B H6A 2.8296 no 2_667
H1B H6B 2.3896 no 2_667
H2A H3A 2.8524 no .
H2A H3B 2.4372 no .
H2A H5A 3.5735 no 1_565
H2A H5B 3.1830 no 1_565
H2A H5B 3.5881 no 2_767
H2B H2B 2.5731 no 2_778
H2B H3A 2.3547 no .
H2B H3A 2.8343 no 2_778
H2B H3B 2.9135 no .
H3A H4A 2.3122 no .
H3A H4B 2.3830 no .
H3A H5B 3.4791 no 2_767
H3A H6A 3.0464 no 2_767
H3B H3B 3.4313 no 2_767
H3B H4A 2.3815 no .
H3B H4A 2.5517 no 2_767
H3B H4B 2.8483 no .
H3B H5B 2.5747 no 2_767
H3B H6A 3.2880 no 2_767
H4A H4A 3.5484 no 2_767
H4A H5A 2.9503 no .
H4A H5B 2.4252 no .
H4B H5A 2.3908 no .
H4B H5B 2.8336 no .
H5A H5A 3.4279 no 2_657
H5A H6A 2.8496 no .
H5A H6B 2.4123 no .
H5A H6B 2.5798 no 2_657
H5B H6A 2.4126 no .
H5B H6B 2.2968 no .

loop_
_geom_torsion_atom_site_label_1
_geom_torsion_atom_site_label_2
_geom_torsion_atom_site_label_3
_geom_torsion_atom_site_label_4
_geom_torsion
_geom_torsion_publ_flag
_geom_torsion_site_symmetry_1
_geom_torsion_site_symmetry_3
_geom_torsion_site_symmetry_4
O1 K1 O2 C2 -14.53(12) no . . .
O1 K1 O2 C3 -148.06(18) no . . .
O2 K1 O1 C1 -20.65(11) no . . .
O2 K1 O1 C6 -149.36(16) no . . 2_667
O1 K1 O2 C2 -165.47(12) no . 2_667 2_667
O1 K1 O2 C3 -31.94(18) no . 2_667 2_667
O2 K1 O1 C1 159.35(11) no 2_667 . .
O2 K1 O1 C6 30.64(16) no 2_667 . 2_667
O1 K1 O3 C4 32.23(17) no . . .
O1 K1 O3 C5 160.20(10) no . . .
O3 K1 O1 C1 -35.47(16) no . . .
O3 K1 O1 C6 -164.19(12) no . . 2_667
O1 K1 O3 C4 147.77(17) no . 2_667 2_667
O1 K1 O3 C5 19.80(10) no . 2_667 2_667
O3 K1 O1 C1 144.53(16) no 2_667 . .
O3 K1 O1 C6 15.81(12) no 2_667 . 2_667
O1 K1 O4 S1 122.3(12) no . . .
O1 K1 O4 N1 -68.0(7) no . . .
O4 K1 O1 C1 -126.5(3) no . . .
O4 K1 O1 C6 104.8(3) no . . 2_667
O1 K1 O4 S1 57.7(12) no . 2_667 2_667
O1 K1 O4 N1 -112.0(7) no . 2_667 2_667
O4 K1 O1 C1 53.5(3) no 2_667 . .
O4 K1 O1 C6 -75.2(3) no 2_667 . 2_667
O1 K1 O5 S1 -120.1(6) no . . 2_667
O5 K1 O1 C1 71.6(2) no . . .
O5 K1 O1 C6 -57.2(2) no . . 2_667
O1 K1 O5 S1 -59.9(6) no . 2_667 .
O5 K1 O1 C1 -108.4(2) no 2_667 . .
O5 K1 O1 C6 122.8(2) no 2_667 . 2_667
O1 K1 O2 C2 165.47(12) no 2_667 . .
O1 K1 O2 C3 31.94(18) no 2_667 . .
O2 K1 O1 C1 -159.35(11) no . 2_667 2_667
O2 K1 O1 C6 -30.64(16) no . 2_667 .
O1 K1 O2 C2 14.53(12) no 2_667 2_667 2_667
O1 K1 O2 C3 148.06(18) no 2_667 2_667 2_667
O2 K1 O1 C1 20.65(11) no 2_667 2_667 2_667
O2 K1 O1 C6 149.36(16) no 2_667 2_667 .
O1 K1 O3 C4 -147.77(17) no 2_667 . .
O1 K1 O3 C5 -19.80(10) no 2_667 . .
O3 K1 O1 C1 -144.53(16) no . 2_667 2_667
O3 K1 O1 C6 -15.81(12) no . 2_667 .
O1 K1 O3 C4 -32.23(17) no 2_667 2_667 2_667
O1 K1 O3 C5 -160.20(10) no 2_667 2_667 2_667
O3 K1 O1 C1 35.47(16) no 2_667 2_667 2_667
O3 K1 O1 C6 164.19(12) no 2_667 2_667 .
O1 K1 O4 S1 -57.7(12) no 2_667 . .
O1 K1 O4 N1 112.0(7) no 2_667 . .
O4 K1 O1 C1 -53.5(3) no . 2_667 2_667
O4 K1 O1 C6 75.2(3) no . 2_667 .
O1 K1 O4 S1 -122.3(12) no 2_667 2_667 2_667
O1 K1 O4 N1 68.0(7) no 2_667 2_667 2_667
O4 K1 O1 C1 126.5(3) no 2_667 2_667 2_667
O4 K1 O1 C6 -104.8(3) no 2_667 2_667 .
O1 K1 O5 S1 59.9(6) no 2_667 . 2_667
O5 K1 O1 C1 108.4(2) no . 2_667 2_667
O5 K1 O1 C6 -122.8(2) no . 2_667 .
O1 K1 O5 S1 120.1(6) no 2_667 2_667 .
O5 K1 O1 C1 -71.6(2) no 2_667 2_667 2_667
O5 K1 O1 C6 57.2(2) no 2_667 2_667 .
O2 K1 O3 C4 17.35(12) no . . .
O2 K1 O3 C5 145.31(15) no . . .
O3 K1 O2 C2 150.58(16) no . . .
O3 K1 O2 C3 17.05(14) no . . .
O2 K1 O3 C4 162.65(12) no . 2_667 2_667
O2 K1 O3 C5 34.69(15) no . 2_667 2_667
O3 K1 O2 C2 -29.42(16) no 2_667 . .
O3 K1 O2 C3 -162.95(14) no 2_667 . .
O2 K1 O4 S1 62.8(13) no . . .
O2 K1 O4 N1 -127.5(7) no . . .
O4 K1 O2 C2 66.8(3) no . . .
O4 K1 O2 C3 -66.7(3) no . . .
O2 K1 O4 S1 117.2(13) no . 2_667 2_667
O2 K1 O4 N1 -52.5(7) no . 2_667 2_667
O4 K1 O2 C2 -113.2(3) no 2_667 . .
O4 K1 O2 C3 113.3(3) no 2_667 . .
O2 K1 O5 S1 -59.3(6) no . . 2_667
O5 K1 O2 C2 -94.7(3) no . . .
O5 K1 O2 C3 131.8(3) no . . .
O2 K1 O5 S1 -120.7(6) no . 2_667 .
O5 K1 O2 C2 85.3(3) no 2_667 . .
O5 K1 O2 C3 -48.2(3) no 2_667 . .
O2 K1 O3 C4 -162.65(12) no 2_667 . .
O2 K1 O3 C5 -34.69(15) no 2_667 . .
O3 K1 O2 C2 29.42(16) no . 2_667 2_667
O3 K1 O2 C3 162.95(14) no . 2_667 2_667
O2 K1 O3 C4 -17.35(12) no 2_667 2_667 2_667
O2 K1 O3 C5 -145.31(15) no 2_667 2_667 2_667
O3 K1 O2 C2 -150.58(16) no 2_667 2_667 2_667
O3 K1 O2 C3 -17.05(14) no 2_667 2_667 2_667
O2 K1 O4 S1 -117.2(13) no 2_667 . .
O2 K1 O4 N1 52.5(7) no 2_667 . .
O4 K1 O2 C2 113.2(3) no . 2_667 2_667
O4 K1 O2 C3 -113.3(3) no . 2_667 2_667
O2 K1 O4 S1 -62.8(13) no 2_667 2_667 2_667
O2 K1 O4 N1 127.5(7) no 2_667 2_667 2_667
O4 K1 O2 C2 -66.8(3) no 2_667 2_667 2_667
O4 K1 O2 C3 66.7(3) no 2_667 2_667 2_667
O2 K1 O5 S1 120.7(6) no 2_667 . 2_667
O5 K1 O2 C2 -85.3(3) no . 2_667 2_667
O5 K1 O2 C3 48.2(3) no . 2_667 2_667
O2 K1 O5 S1 59.3(6) no 2_667 2_667 .
O5 K1 O2 C2 94.7(3) no 2_667 2_667 2_667
O5 K1 O2 C3 -131.8(3) no 2_667 2_667 2_667
O3 K1 O4 S1 3.1(13) no . . .
O3 K1 O4 N1 172.8(7) no . . .
O4 K1 O3 C4 122.0(3) no . . .
O4 K1 O3 C5 -110.1(2) no . . .
O3 K1 O4 S1 176.9(13) no . 2_667 2_667
O3 K1 O4 N1 7.2(7) no . 2_667 2_667
O4 K1 O3 C4 -58.0(3) no 2_667 . .
O4 K1 O3 C5 69.9(2) no 2_667 . .
O3 K1 O5 S1 -2.4(7) no . . 2_667
O5 K1 O3 C4 -57.1(2) no . . .
O5 K1 O3 C5 70.91(19) no . . .
O3 K1 O5 S1 -177.6(7) no . 2_667 .
O5 K1 O3 C4 122.9(2) no 2_667 . .
O5 K1 O3 C5 -109.09(19) no 2_667 . .
O3 K1 O4 S1 -176.9(13) no 2_667 . .
O3 K1 O4 N1 -7.2(7) no 2_667 . .
O4 K1 O3 C4 58.0(3) no . 2_667 2_667
O4 K1 O3 C5 -69.9(2) no . 2_667 2_667
O3 K1 O4 S1 -3.1(13) no 2_667 2_667 2_667
O3 K1 O4 N1 -172.8(7) no 2_667 2_667 2_667
O4 K1 O3 C4 -122.0(3) no 2_667 2_667 2_667
O4 K1 O3 C5 110.1(2) no 2_667 2_667 2_667
O3 K1 O5 S1 177.6(7) no 2_667 . 2_667
O5 K1 O3 C4 -122.9(2) no . 2_667 2_667
O5 K1 O3 C5 109.09(19) no . 2_667 2_667
O3 K1 O5 S1 2.4(7) no 2_667 2_667 .
O5 K1 O3 C4 57.1(2) no 2_667 2_667 2_667
O5 K1 O3 C5 -70.91(19) no 2_667 2_667 2_667
O4 K1 O5 S1 -179.7(6) no . . 2_667
O5 K1 O4 S1 -179.5(9) no . . .
O5 K1 O4 N1 -9.8(12) no . . .
O4 K1 O5 S1 -0.3(6) no . 2_667 .
O5 K1 O4 S1 0.5(9) no 2_667 . .
O5 K1 O4 N1 170.2(12) no 2_667 . .
O4 K1 O5 S1 0.3(6) no 2_667 . 2_667
O5 K1 O4 S1 -0.5(9) no . 2_667 2_667
O5 K1 O4 N1 -170.2(12) no . 2_667 2_667
O4 K1 O5 S1 179.7(6) no 2_667 2_667 .
O5 K1 O4 S1 179.5(9) no 2_667 2_667 2_667
O5 K1 O4 N1 9.8(12) no 2_667 2_667 2_667
O4 S1 O5 K1 0.3(6) no . 2_667 .
O5 S1 O4 K1 -0.5(9) no 2_667 . .
O5 S1 O4 N1 -173.0(7) no 2_667 . .
O4 S1 O11 N1 97.1(10) no . . 2_666
O11 S1 O4 K1 76.2(13) no . . .
O11 S1 O4 N1 -96.3(10) no . . .
O12 S1 O4 K1 18.1(14) no . . .
O12 S1 O4 N1 -154.4(3) no . . .
O4 S1 N1 S1 -159.3(6) no . . 2_666
O4 S1 N1 O4 0.0(4) no . . .
O4 S1 N1 N1 -159.3(5) no . . 2_666
N1 S1 O4 K1 172.5(14) no . . .
N1 S1 O4 N1 0.00(19) no . . .
O4 S1 N1 S1 22.4(8) no . 2_666 2_666
O4 S1 N1 O4 73.9(13) no . 2_666 2_666
O4 S1 N1 O11 -141.0(6) no . 2_666 .
O4 S1 N1 N1 22.4(6) no . 2_666 .
N1 S1 O4 K1 151.1(10) no 2_666 . .
N1 S1 O4 N1 -21.5(6) no 2_666 . .
O4 S1 C7 F1 40.0(6) no . . .
O4 S1 C7 F2 -83.3(6) no . . .
O4 S1 C7 F3 128.4(5) no . . .
O4 S1 C7 F11 0.2(6) no . . .
O4 S1 C7 F12 155.1(6) no . . .
O4 S1 C7 F13 -116.7(5) no . . .
C7 S1 O4 K1 -92.4(13) no . . .
C7 S1 O4 N1 95.08(19) no . . .
O5 S1 O11 N1 148.4(4) no 2_667 . 2_666
O11 S1 O5 K1 -141.4(6) no . 2_667 .
O12 S1 O5 K1 -162.9(7) no . 2_667 .
O5 S1 N1 S1 -154.3(5) no 2_667 . 2_666
O5 S1 N1 O4 4.9(4) no 2_667 . .
O5 S1 N1 N1 -154.3(3) no 2_667 . 2_666
N1 S1 O5 K1 -6.3(7) no . 2_667 .
O5 S1 N1 S1 68.9(11) no 2_667 2_666 2_666
O5 S1 N1 O4 120.4(13) no 2_667 2_666 2_666
O5 S1 N1 O11 -94.4(10) no 2_667 2_666 .
O5 S1 N1 N1 68.9(10) no 2_667 2_666 .
N1 S1 O5 K1 -64.9(13) no 2_666 2_667 .
O5 S1 C7 F1 -3.7(5) no 2_667 . .
O5 S1 C7 F2 -127.0(4) no 2_667 . .
O5 S1 C7 F3 84.6(5) no 2_667 . .
O5 S1 C7 F11 -43.5(5) no 2_667 . .
O5 S1 C7 F12 111.4(5) no 2_667 . .
O5 S1 C7 F13 -160.4(4) no 2_667 . .
C7 S1 O5 K1 99.7(6) no . 2_667 .
O12 S1 O11 N1 176.2(5) no . . 2_666
O11 S1 N1 S1 -14.9(6) no . . 2_666
O11 S1 N1 O4 144.4(3) no . . .
O11 S1 N1 N1 -14.9(4) no . . 2_666
N1 S1 O11 N1 15.9(4) no . . 2_666
O11 S1 N1 S1 163.4(6) no . 2_666 2_666
O11 S1 N1 O4 -145.2(13) no . 2_666 2_666
O11 S1 N1 O11 0.0(3) no . 2_666 .
O11 S1 N1 N1 163.4(4) no . 2_666 .
N1 S1 O11 N1 0.0(3) no 2_666 . 2_666
O11 S1 C7 F1 -133.6(4) no . . .
O11 S1 C7 F2 103.1(4) no . . .
O11 S1 C7 F3 -45.3(4) no . . .
O11 S1 C7 F11 -173.4(4) no . . .
O11 S1 C7 F12 -18.5(4) no . . .
O11 S1 C7 F13 69.7(4) no . . .
C7 S1 O11 N1 -94.3(2) no . . 2_666
O12 S1 N1 S1 -55.9(13) no . . 2_666
O12 S1 N1 O4 103.4(11) no . . .
O12 S1 N1 N1 -55.9(12) no . . 2_666
O12 S1 N1 S1 160.3(5) no . 2_666 2_666
O12 S1 N1 O4 -148.2(11) no . 2_666 2_666
O12 S1 N1 O11 -3.0(4) no . 2_666 .
O12 S1 N1 N1 160.3(3) no . 2_666 .
O12 S1 C7 F1 -82.7(5) no . . .
O12 S1 C7 F2 154.0(4) no . . .
O12 S1 C7 F3 5.7(5) no . . .
O12 S1 C7 F11 -122.5(5) no . . .
O12 S1 C7 F12 32.4(5) no . . .
O12 S1 C7 F13 120.6(4) no . . .
N1 S1 N1 S1 0.0(4) no . 2_666 2_666
N1 S1 N1 O4 51.4(11) no . 2_666 2_666
N1 S1 N1 O11 -163.4(4) no . 2_666 .
N1 S1 N1 N1 0.0(3) no . 2_666 .
N1 S1 N1 S1 0.0(4) no 2_666 . 2_666
N1 S1 N1 O4 159.3(3) no 2_666 . .
N1 S1 N1 N1 0.0(3) no 2_666 . 2_666
N1 S1 C7 F1 107.2(3) no . . .
N1 S1 C7 F2 -16.0(3) no . . .
N1 S1 C7 F3 -164.4(3) no . . .
N1 S1 C7 F11 67.5(3) no . . .
N1 S1 C7 F12 -137.6(3) no . . .
N1 S1 C7 F13 -49.5(3) no . . .
C7 S1 N1 S1 98.4(4) no . . 2_666
C7 S1 N1 O4 -102.37(14) no . . .
C7 S1 N1 N1 98.36(15) no . . 2_666
N1 S1 C7 F1 169.3(3) no 2_666 . .
N1 S1 C7 F2 46.1(3) no 2_666 . .
N1 S1 C7 F3 -102.3(3) no 2_666 . .
N1 S1 C7 F11 129.6(3) no 2_666 . .
N1 S1 C7 F12 -75.5(4) no 2_666 . .
N1 S1 C7 F13 12.6(3) no 2_666 . .
C7 S1 N1 S1 -95.6(4) no . 2_666 2_666
C7 S1 N1 O4 -44.2(12) no . 2_666 2_666
C7 S1 N1 O11 100.99(19) no . 2_666 .
C7 S1 N1 N1 -95.65(17) no . 2_666 .
F3 F1 C7 S1 109.0(7) no . . .
F3 F1 C7 F2 -126.1(7) no . . .
F3 F1 C7 F3 0.0(6) no . . .
F3 F1 C7 F11 -148.7(7) no . . .
F3 F1 C7 F12 -11.7(6) no . . .
F3 F1 C7 F13 -102.4(8) no . . .
C7 F1 F3 C7 0.0(2) no . . .
F1 F3 C7 S1 -107.7(4) no . . .
F1 F3 C7 F1 0.0(3) no . . .
F1 F3 C7 F2 109.3(5) no . . .
F1 F3 C7 F11 20.0(5) no . . .
F1 F3 C7 F12 152.1(11) no . . .
F1 F3 C7 F13 134.0(4) no . . .
F13 F12 C7 S1 107.9(5) no . . .
F13 F12 C7 F1 -133.7(4) no . . .
F13 F12 C7 F2 -17.0(4) no . . .
F13 F12 C7 F3 -162.2(11) no . . .
F13 F12 C7 F11 -102.0(7) no . . .
F13 F12 C7 F13 0.0(3) no . . .
C7 F12 F13 C7 0.00(13) no . . .
F12 F13 C7 S1 -111.1(5) no . . .
F12 F13 C7 F1 100.5(7) no . . .
F12 F13 C7 F2 147.2(7) no . . .
F12 F13 C7 F3 7.6(4) no . . .
F12 F13 C7 F11 127.4(5) no . . .
F12 F13 C7 F12 0.0(4) no . . .
K1 O1 C1 C2 52.8(3) no . . .
K1 O1 C6 C5 -49.0(4) no . 2_667 2_667
C1 O1 C6 C5 -177.9(3) no . 2_667 2_667
C6 O1 C1 C2 -177.8(3) no 2_667 . .
K1 O2 C2 C1 46.3(3) no . . .
K1 O2 C3 C4 -49.3(3) no . . .
C2 O2 C3 C4 176.0(3) no . . .
C3 O2 C2 C1 -178.7(3) no . . .
K1 O3 C4 C3 -48.8(3) no . . .
K1 O3 C5 C6 53.2(3) no . . .
C4 O3 C5 C6 -178.5(3) no . . .
C5 O3 C4 C3 -176.2(3) no . . .
K1 O4 N1 S1 -175.4(9) no . . .
K1 O4 N1 S1 -112.0(14) no . . 2_666
K1 O4 N1 O11 21.6(12) no . . 2_666
K1 O4 N1 N1 -157.8(6) no . . 2_666
S1 O4 N1 S1 0.00(4) no . . .
S1 O4 N1 S1 63.4(15) no . . 2_666
S1 O4 N1 O11 -163.0(6) no . . 2_666
S1 O4 N1 N1 17.6(4) no . . 2_666
S1 O11 N1 S1 0.00(4) no . 2_666 .
S1 O11 N1 O4 162.6(6) no . 2_666 2_666
S1 O11 N1 N1 -16.8(4) no . 2_666 .
S1 N1 N1 S1 180(401574) no . 2_666 2_666
S1 N1 N1 S1 -0.00(4) no . 2_666 .
S1 N1 N1 O4 -163.9(4) no . 2_666 2_666
S1 N1 N1 O11 15.7(3) no . 2_666 .
S1 N1 N1 S1 0.00(4) no 2_666 2_666 2_666
S1 N1 N1 S1 -180(399649) no 2_666 2_666 .
S1 N1 N1 O4 16.1(3) no 2_666 2_666 2_666
S1 N1 N1 O11 -164.3(5) no 2_666 2_666 .
O4 N1 N1 S1 163.9(5) no . 2_666 2_666
O4 N1 N1 S1 -16.1(4) no . 2_666 .
O4 N1 N1 O4 -180(483246) no . 2_666 2_666
O4 N1 N1 O11 -0.4(6) no . 2_666 .
O11 N1 N1 S1 -15.7(4) no 2_666 2_666 2_666
O11 N1 N1 S1 164.3(5) no 2_666 2_666 .
O11 N1 N1 O4 0.4(6) no 2_666 2_666 2_666
O11 N1 N1 O11 180(521155) no 2_666 2_666 .
O1 C1 C2 O2 -67.1(4) no . . .
O2 C3 C4 O3 65.8(4) no . . .
O3 C5 C6 O1 -70.1(4) no . . 2_667
